data_7007511
loop_
_publ_author_name
'Copsey, May C.'
'Chivers, Tristram'

_publ_section_title
;
 Zinc complexes of anionic NPPN and NP(S)PN ligands and rearrangement
 to the isomeric NPNP and NP(S)NP ligands in mercury complexes.
;
_journal_issue 34
_journal_name_full 'Dalton transactions (Cambridge, England : 2003)'
_journal_page_first 4114
_journal_page_last 4123
_journal_paper_doi 10.1039/b606527a
_journal_year 2006
_chemical_formula_moiety 'C44 H62 N2 P2 Zn'
_chemical_formula_sum 'C44 H62 N2 P2 Zn'
_chemical_formula_weight 746.27
_chemical_name_systematic
;
?
;
_space_group_IT_number 14
_symmetry_cell_setting monoclinic
_symmetry_space_group_name_Hall '-P 2yn'
_symmetry_space_group_name_H-M 'P 1 21/n 1'
_atom_sites_solution_hydrogens geom
_atom_sites_solution_primary direct
_atom_sites_solution_secondary difmap
_audit_creation_method SHELXL-97
_cell_angle_alpha 90.00
_cell_angle_beta 94.43(3)
_cell_angle_gamma 90.00
_cell_formula_units_Z 4
_cell_length_a 12.567(3)
_cell_length_b 17.867(4)
_cell_length_c 19.039(4)
_cell_measurement_temperature 173(2)
_cell_volume 4262.1(17)
_computing_cell_refinement 'Nonius DENZO'
_computing_data_collection 'Nonius COLLECT'
_computing_data_reduction 'Nonius DENZO'
_computing_molecular_graphics 'Bruker SHELXTL'
_computing_publication_material 'Bruker SHELXTL'
_computing_structure_refinement 'SHELXL-97 (Sheldrick, 1997)'
_computing_structure_solution 'SHELXS-97 (Sheldrick, 1990)'
_diffrn_ambient_temperature 173(2)
_diffrn_measured_fraction_theta_full 0.950
_diffrn_measured_fraction_theta_max 0.950
_diffrn_measurement_device_type 'Nonius Kappa CCD'
_diffrn_measurement_method 'phi/omega scans'
_diffrn_radiation_monochromator graphite
_diffrn_radiation_source 'fine-focus sealed tube'
_diffrn_radiation_type MoK\a
_diffrn_radiation_wavelength 0.71073
_diffrn_reflns_av_R_equivalents 0.0492
_diffrn_reflns_av_sigmaI/netI 0.0722
_diffrn_reflns_limit_h_max 14
_diffrn_reflns_limit_h_min -14
_diffrn_reflns_limit_k_max 21
_diffrn_reflns_limit_k_min -21
_diffrn_reflns_limit_l_max 22
_diffrn_reflns_limit_l_min -22
_diffrn_reflns_number 11961
_diffrn_reflns_theta_full 25.03
_diffrn_reflns_theta_max 25.03
_diffrn_reflns_theta_min 3.42
_exptl_absorpt_coefficient_mu 0.682
_exptl_absorpt_correction_T_max 0.9350
_exptl_absorpt_correction_T_min 0.8757
_exptl_absorpt_correction_type integration
_exptl_absorpt_process_details 'SCALEPACK (Otwinowski and Minor 1997)'
_exptl_crystal_colour colourless
_exptl_crystal_density_diffrn 1.163
_exptl_crystal_density_method 'not measured'
_exptl_crystal_description block
_exptl_crystal_F_000 1600
_exptl_crystal_size_max 0.20
_exptl_crystal_size_mid 0.10
_exptl_crystal_size_min 0.10
_refine_diff_density_max 0.346
_refine_diff_density_min -0.296
_refine_diff_density_rms 0.063
_refine_ls_extinction_method none
_refine_ls_goodness_of_fit_ref 1.018
_refine_ls_hydrogen_treatment constr
_refine_ls_matrix_type full
_refine_ls_number_parameters 443
_refine_ls_number_reflns 7140
_refine_ls_number_restraints 0
_refine_ls_restrained_S_all 1.018
_refine_ls_R_factor_all 0.0795
_refine_ls_R_factor_gt 0.0461
_refine_ls_shift/su_max 0.001
_refine_ls_shift/su_mean 0.000
_refine_ls_structure_factor_coef Fsqd
_refine_ls_weighting_details 'calc w=1/[\s^2^(Fo^2^)+(0.0401P)^2^+2.4944P] where P=(Fo^2^+2Fc^2^)/3'
_refine_ls_weighting_scheme calc
_refine_ls_wR_factor_gt 0.0947
_refine_ls_wR_factor_ref 0.1093
_reflns_number_gt 5062
_reflns_number_total 7140
_reflns_threshold_expression >2sigma(I)
_cod_data_source_file b606527a.txt
_cod_data_source_block complex3
_cod_depositor_comments
;
The following automatic conversions were performed:
'_symmetry_cell_setting' value 'Monoclinic' changed to 'monoclinic'
according to '/home/saulius/struct/CIF-dictionaries/cif_core.dic'
dictionary named 'cif_core.dic' version 2.4.1 from 2010-06-29.

Automatic conversion script
Id: cif_fix_enum 1527 2010-12-29 10:47:43Z saulius 
;
_cod_original_sg_symbol_Hall -P2yn
_cod_original_sg_symbol_H-M P2(1)/n
_cod_database_code 7007511

loop_
_symmetry_equiv_pos_as_xyz
'x, y, z'
'-x+1/2, y+1/2, -z+1/2'
'-x, -y, -z'
'x-1/2, -y-1/2, z-1/2'

loop_
_atom_site_label
_atom_site_type_symbol
_atom_site_fract_x
_atom_site_fract_y
_atom_site_fract_z
_atom_site_U_iso_or_equiv
_atom_site_adp_type
_atom_site_occupancy
_atom_site_symmetry_multiplicity
_atom_site_calc_flag
_atom_site_refinement_flags
_atom_site_disorder_assembly
_atom_site_disorder_group
P1 P 0.78219(6) 0.65957(4) 0.11093(4) 0.02396(19) Uani 1 1 d . . .
P2 P 0.85203(6) 0.73832(4) 0.19260(4) 0.02189(19) Uani 1 1 d . . .
Zn1 Zn 0.72248(3) 0.827359(18) 0.075867(19) 0.02698(12) Uani 1 1 d . . .
N1 N 0.69051(18) 0.71876(13) 0.07632(13) 0.0248(6) Uani 1 1 d . . .
N2 N 0.82440(19) 0.82191(12) 0.16257(12) 0.0230(6) Uani 1 1 d . . .
C1 C 0.5919(2) 0.68386(15) 0.04962(17) 0.0289(7) Uani 1 1 d . . .
C2 C 0.5878(3) 0.64548(17) -0.01533(18) 0.0348(8) Uani 1 1 d . . .
C3 C 0.4931(3) 0.60734(19) -0.0376(2) 0.0444(9) Uani 1 1 d . . .
H3 H 0.4893 0.5805 -0.0807 0.053 Uiso 1 1 calc R . .
C4 C 0.4056(3) 0.6082(2) 0.0021(2) 0.0536(11) Uani 1 1 d . . .
H4 H 0.3435 0.5804 -0.0131 0.064 Uiso 1 1 calc R . .
C5 C 0.4080(3) 0.6488(2) 0.0630(2) 0.0477(10) Uani 1 1 d . . .
H5 H 0.3461 0.6509 0.0886 0.057 Uiso 1 1 calc R . .
C6 C 0.5000(3) 0.68742(17) 0.08842(19) 0.0353(8) Uani 1 1 d . . .
C7 C 0.4965(3) 0.7354(2) 0.1540(2) 0.0456(9) Uani 1 1 d . . .
H7 H 0.5720 0.7457 0.1720 0.055 Uiso 1 1 calc R . .
C8 C 0.4441(4) 0.8104(2) 0.1351(3) 0.0899(17) Uani 1 1 d . . .
H8A H 0.4834 0.8354 0.0993 0.135 Uiso 1 1 calc R . .
H8B H 0.4451 0.8419 0.1773 0.135 Uiso 1 1 calc R . .
H8C H 0.3701 0.8022 0.1166 0.135 Uiso 1 1 calc R . .
C9 C 0.4405(4) 0.7004(3) 0.2141(2) 0.0765(14) Uani 1 1 d . . .
H9A H 0.3661 0.6897 0.1981 0.115 Uiso 1 1 calc R . .
H9B H 0.4428 0.7352 0.2539 0.115 Uiso 1 1 calc R . .
H9C H 0.4767 0.6537 0.2288 0.115 Uiso 1 1 calc R . .
C10 C 0.6807(3) 0.64532(18) -0.06215(17) 0.0373(8) Uani 1 1 d . . .
H10 H 0.7363 0.6799 -0.0401 0.045 Uiso 1 1 calc R . .
C11 C 0.7322(3) 0.5674(2) -0.0657(2) 0.0536(10) Uani 1 1 d . . .
H11A H 0.6815 0.5327 -0.0901 0.080 Uiso 1 1 calc R . .
H11B H 0.7511 0.5492 -0.0178 0.080 Uiso 1 1 calc R . .
H11C H 0.7967 0.5708 -0.0913 0.080 Uiso 1 1 calc R . .
C12 C 0.6497(3) 0.6748(2) -0.13629(19) 0.0526(10) Uani 1 1 d . . .
H12A H 0.5964 0.6415 -0.1600 0.079 Uiso 1 1 calc R . .
H12B H 0.7131 0.6766 -0.1632 0.079 Uiso 1 1 calc R . .
H12C H 0.6197 0.7252 -0.1332 0.079 Uiso 1 1 calc R . .
C13 C 0.9026(2) 0.66424(16) 0.05939(15) 0.0273(7) Uani 1 1 d . . .
C14 C 0.9717(3) 0.60266(19) 0.06326(18) 0.0383(8) Uani 1 1 d . . .
H14 H 0.9529 0.5589 0.0878 0.046 Uiso 1 1 calc R . .
C15 C 1.0683(3) 0.6049(2) 0.0313(2) 0.0536(11) Uani 1 1 d . . .
H15 H 1.1146 0.5629 0.0349 0.064 Uiso 1 1 calc R . .
C16 C 1.0970(3) 0.6672(3) -0.0053(2) 0.0548(11) Uani 1 1 d . . .
H16 H 1.1640 0.6693 -0.0252 0.066 Uiso 1 1 calc R . .
C17 C 1.0269(3) 0.7267(2) -0.01256(19) 0.0462(9) Uani 1 1 d . . .
H17 H 1.0443 0.7689 -0.0398 0.055 Uiso 1 1 calc R . .
C18 C 0.9314(3) 0.72565(19) 0.01946(17) 0.0353(8) Uani 1 1 d . . .
H18 H 0.8846 0.7674 0.0141 0.042 Uiso 1 1 calc R . .
C19 C 0.8023(2) 0.71462(16) 0.27756(16) 0.0249(7) Uani 1 1 d . . .
C20 C 0.7246(3) 0.65923(17) 0.28262(18) 0.0353(8) Uani 1 1 d . . .
H20 H 0.6912 0.6374 0.2411 0.042 Uiso 1 1 calc R . .
C21 C 0.6960(3) 0.6359(2) 0.3485(2) 0.0482(10) Uani 1 1 d . . .
H21 H 0.6428 0.5985 0.3517 0.058 Uiso 1 1 calc R . .
C22 C 0.7449(3) 0.66685(19) 0.40881(19) 0.0427(9) Uani 1 1 d . . .
H22 H 0.7265 0.6502 0.4537 0.051 Uiso 1 1 calc R . .
C23 C 0.8205(3) 0.72203(19) 0.40401(18) 0.0398(9) Uani 1 1 d . . .
H23 H 0.8536 0.7437 0.4457 0.048 Uiso 1 1 calc R . .
C24 C 0.8488(3) 0.74624(17) 0.33889(16) 0.0318(8) Uani 1 1 d . . .
H24 H 0.9005 0.7848 0.3363 0.038 Uiso 1 1 calc R . .
C25 C 0.9945(2) 0.72100(16) 0.20864(16) 0.0267(7) Uani 1 1 d . . .
H25A H 1.0286 0.7283 0.1640 0.032 Uiso 1 1 calc R . .
H25B H 1.0249 0.7586 0.2427 0.032 Uiso 1 1 calc R . .
C26 C 1.0229(2) 0.64240(18) 0.23724(17) 0.0325(8) Uani 1 1 d . . .
H26A H 1.0075 0.6396 0.2874 0.039 Uiso 1 1 calc R . .
H26B H 0.9778 0.6049 0.2109 0.039 Uiso 1 1 calc R . .
C27 C 1.1401(3) 0.6237(2) 0.2307(2) 0.0462(9) Uani 1 1 d . . .
H27A H 1.1590 0.6368 0.1827 0.055 Uiso 1 1 calc R . .
H27B H 1.1847 0.6546 0.2646 0.055 Uiso 1 1 calc R . .
C28 C 1.1651(3) 0.5415(2) 0.2445(2) 0.0642(12) Uani 1 1 d . . .
H28A H 1.1496 0.5288 0.2927 0.096 Uiso 1 1 calc R . .
H28B H 1.2407 0.5323 0.2385 0.096 Uiso 1 1 calc R . .
H28C H 1.1211 0.5106 0.2111 0.096 Uiso 1 1 calc R . .
C29 C 0.8658(3) 0.88510(16) 0.20373(16) 0.0293(8) Uani 1 1 d . . .
C30 C 0.9684(3) 0.91366(17) 0.19334(18) 0.0355(8) Uani 1 1 d . . .
C31 C 1.0083(3) 0.97130(19) 0.2375(2) 0.0568(12) Uani 1 1 d . . .
H31 H 1.0775 0.9907 0.2319 0.068 Uiso 1 1 calc R . .
C32 C 0.9491(4) 1.0007(2) 0.2893(2) 0.0667(14) Uani 1 1 d . . .
H32 H 0.9789 1.0381 0.3204 0.080 Uiso 1 1 calc R . .
C33 C 0.8466(4) 0.9755(2) 0.2958(2) 0.0601(13) Uani 1 1 d . . .
H33 H 0.8057 0.9972 0.3304 0.072 Uiso 1 1 calc R . .
C34 C 0.8016(3) 0.91894(17) 0.25271(17) 0.0401(9) Uani 1 1 d . . .
C35 C 1.0323(3) 0.8879(2) 0.13323(19) 0.0425(9) Uani 1 1 d . . .
H35 H 1.0013 0.8392 0.1157 0.051 Uiso 1 1 calc R . .
C36 C 1.1521(3) 0.8750(3) 0.1528(2) 0.0635(12) Uani 1 1 d . . .
H36A H 1.1875 0.9233 0.1619 0.095 Uiso 1 1 calc R . .
H36B H 1.1839 0.8498 0.1137 0.095 Uiso 1 1 calc R . .
H36C H 1.1612 0.8437 0.1951 0.095 Uiso 1 1 calc R . .
C37 C 1.0199(3) 0.9441(2) 0.0718(2) 0.0663(13) Uani 1 1 d . . .
H37A H 0.9439 0.9543 0.0601 0.099 Uiso 1 1 calc R . .
H37B H 1.0512 0.9230 0.0306 0.099 Uiso 1 1 calc R . .
H37C H 1.0566 0.9908 0.0857 0.099 Uiso 1 1 calc R . .
C38 C 0.6843(3) 0.8994(2) 0.2554(2) 0.0499(10) Uani 1 1 d . . .
H38 H 0.6717 0.8495 0.2325 0.060 Uiso 1 1 calc R . .
C39 C 0.6460(5) 0.8954(3) 0.3300(2) 0.101(2) Uani 1 1 d . . .
H39A H 0.6934 0.8624 0.3592 0.151 Uiso 1 1 calc R . .
H39B H 0.5731 0.8756 0.3277 0.151 Uiso 1 1 calc R . .
H39C H 0.6472 0.9457 0.3507 0.151 Uiso 1 1 calc R . .
C40 C 0.6188(4) 0.9577(3) 0.2121(2) 0.0729(13) Uani 1 1 d . . .
H40A H 0.6329 1.0075 0.2323 0.109 Uiso 1 1 calc R . .
H40B H 0.5427 0.9461 0.2128 0.109 Uiso 1 1 calc R . .
H40C H 0.6389 0.9569 0.1634 0.109 Uiso 1 1 calc R . .
C41 C 0.6866(3) 0.89976(17) -0.00221(18) 0.0367(8) Uani 1 1 d . . .
C42 C 0.5714(3) 0.8857(2) -0.0336(2) 0.0621(12) Uani 1 1 d . . .
H42A H 0.5210 0.9010 0.0005 0.093 Uiso 1 1 calc R . .
H42B H 0.5620 0.8324 -0.0442 0.093 Uiso 1 1 calc R . .
H42C H 0.5582 0.9149 -0.0770 0.093 Uiso 1 1 calc R . .
C43 C 0.7624(3) 0.8825(2) -0.06046(18) 0.0478(10) Uani 1 1 d . . .
H43A H 0.7453 0.9156 -0.1009 0.072 Uiso 1 1 calc R . .
H43B H 0.7534 0.8303 -0.0754 0.072 Uiso 1 1 calc R . .
H43C H 0.8364 0.8909 -0.0421 0.072 Uiso 1 1 calc R . .
C44 C 0.6967(3) 0.98264(18) 0.0164(2) 0.0530(11) Uani 1 1 d . . .
H44A H 0.6833 1.0127 -0.0264 0.079 Uiso 1 1 calc R . .
H44B H 0.7688 0.9928 0.0375 0.079 Uiso 1 1 calc R . .
H44C H 0.6444 0.9956 0.0501 0.079 Uiso 1 1 calc R . .

loop_
_atom_site_aniso_label
_atom_site_aniso_U_11
_atom_site_aniso_U_22
_atom_site_aniso_U_33
_atom_site_aniso_U_23
_atom_site_aniso_U_13
_atom_site_aniso_U_12
P1 0.0243(4) 0.0212(4) 0.0260(4) -0.0003(3) -0.0006(3) 0.0006(3)
P2 0.0222(4) 0.0208(4) 0.0224(4) 0.0010(3) 0.0006(3) 0.0000(3)
Zn1 0.0282(2) 0.02255(19) 0.0294(2) 0.00273(15) -0.00259(16) 0.00168(15)
N1 0.0201(14) 0.0226(13) 0.0307(15) -0.0014(11) -0.0037(12) -0.0005(10)
N2 0.0248(14) 0.0206(12) 0.0234(14) 0.0005(10) 0.0004(11) -0.0015(11)
C1 0.0238(18) 0.0216(16) 0.040(2) 0.0069(14) -0.0061(15) 0.0007(13)
C2 0.036(2) 0.0258(16) 0.041(2) -0.0009(15) -0.0113(17) -0.0007(14)
C3 0.042(2) 0.038(2) 0.050(2) -0.0029(17) -0.0172(19) -0.0048(17)
C4 0.036(2) 0.046(2) 0.075(3) 0.007(2) -0.020(2) -0.0129(18)
C5 0.029(2) 0.051(2) 0.063(3) 0.017(2) -0.0026(19) -0.0048(17)
C6 0.0251(19) 0.0329(18) 0.047(2) 0.0071(16) -0.0022(16) 0.0015(14)
C7 0.032(2) 0.049(2) 0.057(3) -0.0007(19) 0.0125(18) -0.0011(17)
C8 0.117(5) 0.051(3) 0.103(4) -0.002(3) 0.018(4) 0.025(3)
C9 0.083(4) 0.077(3) 0.074(3) -0.003(3) 0.035(3) -0.007(3)
C10 0.042(2) 0.0361(18) 0.032(2) -0.0073(15) -0.0080(17) -0.0003(16)
C11 0.063(3) 0.047(2) 0.050(2) -0.0104(19) -0.004(2) 0.011(2)
C12 0.061(3) 0.056(2) 0.038(2) -0.0034(18) -0.0123(19) -0.007(2)
C13 0.0275(18) 0.0324(17) 0.0214(17) -0.0054(13) -0.0013(14) 0.0021(14)
C14 0.039(2) 0.040(2) 0.035(2) -0.0051(15) 0.0023(17) 0.0121(16)
C15 0.043(2) 0.067(3) 0.051(3) -0.012(2) 0.007(2) 0.024(2)
C16 0.039(2) 0.086(3) 0.042(2) -0.010(2) 0.0185(19) 0.005(2)
C17 0.038(2) 0.067(3) 0.035(2) -0.0016(19) 0.0106(18) -0.005(2)
C18 0.033(2) 0.0421(19) 0.0311(19) -0.0028(16) 0.0040(16) 0.0015(16)
C19 0.0251(17) 0.0243(16) 0.0256(18) 0.0028(13) 0.0040(14) 0.0043(13)
C20 0.042(2) 0.0326(18) 0.032(2) -0.0026(15) 0.0067(16) -0.0051(15)
C21 0.058(3) 0.042(2) 0.047(2) 0.0032(18) 0.019(2) -0.0126(19)
C22 0.062(3) 0.0368(19) 0.031(2) 0.0047(16) 0.0187(18) 0.0072(18)
C23 0.052(2) 0.040(2) 0.027(2) -0.0012(16) 0.0013(17) 0.0090(17)
C24 0.035(2) 0.0334(18) 0.0270(19) 0.0004(14) 0.0017(15) 0.0015(15)
C25 0.0228(17) 0.0319(17) 0.0254(17) 0.0028(13) 0.0029(14) -0.0026(13)
C26 0.0271(18) 0.0369(18) 0.0326(19) 0.0057(15) -0.0030(15) 0.0052(14)
C27 0.030(2) 0.061(2) 0.047(2) 0.0046(19) -0.0002(17) 0.0150(18)
C28 0.056(3) 0.071(3) 0.064(3) -0.004(2) -0.003(2) 0.038(2)
C29 0.042(2) 0.0203(15) 0.0239(18) 0.0019(13) -0.0048(15) -0.0009(14)
C30 0.043(2) 0.0231(16) 0.038(2) 0.0087(15) -0.0151(17) -0.0041(15)
C31 0.067(3) 0.0274(19) 0.070(3) 0.007(2) -0.035(2) -0.0084(19)
C32 0.112(4) 0.0229(19) 0.057(3) -0.0086(19) -0.043(3) 0.002(2)
C33 0.111(4) 0.030(2) 0.035(2) -0.0048(17) -0.015(2) 0.020(2)
C34 0.066(3) 0.0259(17) 0.0273(19) 0.0035(15) -0.0012(18) 0.0105(17)
C35 0.034(2) 0.043(2) 0.049(2) 0.0127(18) -0.0078(18) -0.0174(16)
C36 0.036(2) 0.079(3) 0.074(3) 0.024(2) -0.006(2) -0.017(2)
C37 0.060(3) 0.078(3) 0.061(3) 0.036(2) 0.000(2) -0.012(2)
C38 0.068(3) 0.040(2) 0.045(2) 0.0033(17) 0.026(2) 0.0168(19)
C39 0.111(5) 0.133(5) 0.065(3) 0.030(3) 0.045(3) 0.053(4)
C40 0.072(3) 0.073(3) 0.074(3) 0.011(3) 0.006(3) 0.021(2)
C41 0.040(2) 0.0318(18) 0.037(2) 0.0072(15) -0.0092(17) 0.0019(15)
C42 0.052(3) 0.063(3) 0.067(3) 0.018(2) -0.024(2) 0.003(2)
C43 0.063(3) 0.045(2) 0.035(2) 0.0115(17) -0.0006(19) 0.0009(19)
C44 0.076(3) 0.0309(19) 0.051(2) 0.0097(17) -0.002(2) 0.0076(19)

loop_
_atom_type_symbol
_atom_type_description
_atom_type_scat_dispersion_real
_atom_type_scat_dispersion_imag
_atom_type_scat_source
C C 0.0033 0.0016 'International Tables Vol C Tables 4.2.6.8 and 6.1.1.4'
H H 0.0000 0.0000 'International Tables Vol C Tables 4.2.6.8 and 6.1.1.4'
N N 0.0061 0.0033 'International Tables Vol C Tables 4.2.6.8 and 6.1.1.4'
P P 0.1023 0.0942 'International Tables Vol C Tables 4.2.6.8 and 6.1.1.4'
Zn Zn 0.2839 1.4301 'International Tables Vol C Tables 4.2.6.8 and 6.1.1.4'

loop_
_geom_angle_atom_site_label_1
_geom_angle_atom_site_label_2
_geom_angle_atom_site_label_3
_geom_angle
_geom_angle_site_symmetry_1
_geom_angle_site_symmetry_3
_geom_angle_publ_flag
N1 P1 C13 109.15(13) . . ?
N1 P1 P2 95.66(9) . . ?
C13 P1 P2 92.70(10) . . ?
N2 P2 C25 113.30(13) . . ?
N2 P2 C19 116.44(13) . . ?
C25 P2 C19 102.20(14) . . ?
N2 P2 P1 105.83(9) . . ?
C25 P2 P1 109.84(11) . . ?
C19 P2 P1 109.17(10) . . ?
N1 Zn1 C41 127.13(12) . . ?
N1 Zn1 N2 93.75(9) . . ?
C41 Zn1 N2 137.34(11) . . ?
C1 N1 P1 114.49(18) . . ?
C1 N1 Zn1 126.15(18) . . ?
P1 N1 Zn1 119.35(13) . . ?
C29 N2 P2 117.87(19) . . ?
C29 N2 Zn1 125.86(18) . . ?
P2 N2 Zn1 115.96(12) . . ?
C2 C1 C6 120.1(3) . . ?
C2 C1 N1 119.3(3) . . ?
C6 C1 N1 120.5(3) . . ?
C3 C2 C1 118.1(3) . . ?
C3 C2 C10 119.5(3) . . ?
C1 C2 C10 122.5(3) . . ?
C4 C3 C2 121.4(3) . . ?
C4 C3 H3 119.3 . . ?
C2 C3 H3 119.3 . . ?
C5 C4 C3 120.2(3) . . ?
C5 C4 H4 119.9 . . ?
C3 C4 H4 119.9 . . ?
C4 C5 C6 121.2(4) . . ?
C4 C5 H5 119.4 . . ?
C6 C5 H5 119.4 . . ?
C5 C6 C1 118.8(3) . . ?
C5 C6 C7 119.2(3) . . ?
C1 C6 C7 122.0(3) . . ?
C6 C7 C9 115.5(3) . . ?
C6 C7 C8 110.0(3) . . ?
C9 C7 C8 108.7(3) . . ?
C6 C7 H7 107.4 . . ?
C9 C7 H7 107.4 . . ?
C8 C7 H7 107.4 . . ?
C7 C8 H8A 109.5 . . ?
C7 C8 H8B 109.5 . . ?
H8A C8 H8B 109.5 . . ?
C7 C8 H8C 109.5 . . ?
H8A C8 H8C 109.5 . . ?
H8B C8 H8C 109.5 . . ?
C7 C9 H9A 109.5 . . ?
C7 C9 H9B 109.5 . . ?
H9A C9 H9B 109.5 . . ?
C7 C9 H9C 109.5 . . ?
H9A C9 H9C 109.5 . . ?
H9B C9 H9C 109.5 . . ?
C2 C10 C12 112.8(3) . . ?
C2 C10 C11 111.8(3) . . ?
C12 C10 C11 110.5(3) . . ?
C2 C10 H10 107.2 . . ?
C12 C10 H10 107.2 . . ?
C11 C10 H10 107.2 . . ?
C10 C11 H11A 109.5 . . ?
C10 C11 H11B 109.5 . . ?
H11A C11 H11B 109.5 . . ?
C10 C11 H11C 109.5 . . ?
H11A C11 H11C 109.5 . . ?
H11B C11 H11C 109.5 . . ?
C10 C12 H12A 109.5 . . ?
C10 C12 H12B 109.5 . . ?
H12A C12 H12B 109.5 . . ?
C10 C12 H12C 109.5 . . ?
H12A C12 H12C 109.5 . . ?
H12B C12 H12C 109.5 . . ?
C18 C13 C14 117.4(3) . . ?
C18 C13 P1 125.1(2) . . ?
C14 C13 P1 117.5(2) . . ?
C15 C14 C13 120.6(3) . . ?
C15 C14 H14 119.7 . . ?
C13 C14 H14 119.7 . . ?
C16 C15 C14 120.9(3) . . ?
C16 C15 H15 119.5 . . ?
C14 C15 H15 119.5 . . ?
C15 C16 C17 118.9(4) . . ?
C15 C16 H16 120.5 . . ?
C17 C16 H16 120.5 . . ?
C16 C17 C18 120.8(4) . . ?
C16 C17 H17 119.6 . . ?
C18 C17 H17 119.6 . . ?
C17 C18 C13 121.2(3) . . ?
C17 C18 H18 119.4 . . ?
C13 C18 H18 119.4 . . ?
C24 C19 C20 118.8(3) . . ?
C24 C19 P2 120.0(2) . . ?
C20 C19 P2 120.9(2) . . ?
C21 C20 C19 120.2(3) . . ?
C21 C20 H20 119.9 . . ?
C19 C20 H20 119.9 . . ?
C22 C21 C20 120.0(3) . . ?
C22 C21 H21 120.0 . . ?
C20 C21 H21 120.0 . . ?
C21 C22 C23 119.9(3) . . ?
C21 C22 H22 120.1 . . ?
C23 C22 H22 120.1 . . ?
C22 C23 C24 120.6(3) . . ?
C22 C23 H23 119.7 . . ?
C24 C23 H23 119.7 . . ?
C23 C24 C19 120.4(3) . . ?
C23 C24 H24 119.8 . . ?
C19 C24 H24 119.8 . . ?
C26 C25 P2 114.4(2) . . ?
C26 C25 H25A 108.7 . . ?
P2 C25 H25A 108.7 . . ?
C26 C25 H25B 108.7 . . ?
P2 C25 H25B 108.7 . . ?
H25A C25 H25B 107.6 . . ?
C27 C26 C25 111.8(3) . . ?
C27 C26 H26A 109.3 . . ?
C25 C26 H26A 109.3 . . ?
C27 C26 H26B 109.3 . . ?
C25 C26 H26B 109.3 . . ?
H26A C26 H26B 107.9 . . ?
C28 C27 C26 112.7(3) . . ?
C28 C27 H27A 109.0 . . ?
C26 C27 H27A 109.0 . . ?
C28 C27 H27B 109.0 . . ?
C26 C27 H27B 109.0 . . ?
H27A C27 H27B 107.8 . . ?
C27 C28 H28A 109.5 . . ?
C27 C28 H28B 109.5 . . ?
H28A C28 H28B 109.5 . . ?
C27 C28 H28C 109.5 . . ?
H28A C28 H28C 109.5 . . ?
H28B C28 H28C 109.5 . . ?
C30 C29 C34 120.7(3) . . ?
C30 C29 N2 119.9(3) . . ?
C34 C29 N2 119.3(3) . . ?
C31 C30 C29 118.0(4) . . ?
C31 C30 C35 119.4(3) . . ?
C29 C30 C35 122.4(3) . . ?
C32 C31 C30 121.4(4) . . ?
C32 C31 H31 119.3 . . ?
C30 C31 H31 119.3 . . ?
C33 C32 C31 119.8(4) . . ?
C33 C32 H32 120.1 . . ?
C31 C32 H32 120.1 . . ?
C32 C33 C34 121.6(4) . . ?
C32 C33 H33 119.2 . . ?
C34 C33 H33 119.2 . . ?
C33 C34 C29 118.1(4) . . ?
C33 C34 C38 119.9(4) . . ?
C29 C34 C38 121.9(3) . . ?
C30 C35 C36 115.3(3) . . ?
C30 C35 C37 110.2(3) . . ?
C36 C35 C37 108.7(3) . . ?
C30 C35 H35 107.4 . . ?
C36 C35 H35 107.4 . . ?
C37 C35 H35 107.4 . . ?
C35 C36 H36A 109.5 . . ?
C35 C36 H36B 109.5 . . ?
H36A C36 H36B 109.5 . . ?
C35 C36 H36C 109.5 . . ?
H36A C36 H36C 109.5 . . ?
H36B C36 H36C 109.5 . . ?
C35 C37 H37A 109.5 . . ?
C35 C37 H37B 109.5 . . ?
H37A C37 H37B 109.5 . . ?
C35 C37 H37C 109.5 . . ?
H37A C37 H37C 109.5 . . ?
H37B C37 H37C 109.5 . . ?
C34 C38 C40 107.9(3) . . ?
C34 C38 C39 114.5(4) . . ?
C40 C38 C39 109.6(3) . . ?
C34 C38 H38 108.2 . . ?
C40 C38 H38 108.2 . . ?
C39 C38 H38 108.2 . . ?
C38 C39 H39A 109.5 . . ?
C38 C39 H39B 109.5 . . ?
H39A C39 H39B 109.5 . . ?
C38 C39 H39C 109.5 . . ?
H39A C39 H39C 109.5 . . ?
H39B C39 H39C 109.5 . . ?
C38 C40 H40A 109.5 . . ?
C38 C40 H40B 109.5 . . ?
H40A C40 H40B 109.5 . . ?
C38 C40 H40C 109.5 . . ?
H40A C40 H40C 109.5 . . ?
H40B C40 H40C 109.5 . . ?
C44 C41 C42 107.8(3) . . ?
C44 C41 C43 108.3(3) . . ?
C42 C41 C43 107.5(3) . . ?
C44 C41 Zn1 116.5(2) . . ?
C42 C41 Zn1 109.5(2) . . ?
C43 C41 Zn1 106.8(2) . . ?
C41 C42 H42A 109.5 . . ?
C41 C42 H42B 109.5 . . ?
H42A C42 H42B 109.5 . . ?
C41 C42 H42C 109.5 . . ?
H42A C42 H42C 109.5 . . ?
H42B C42 H42C 109.5 . . ?
C41 C43 H43A 109.5 . . ?
C41 C43 H43B 109.5 . . ?
H43A C43 H43B 109.5 . . ?
C41 C43 H43C 109.5 . . ?
H43A C43 H43C 109.5 . . ?
H43B C43 H43C 109.5 . . ?
C41 C44 H44A 109.5 . . ?
C41 C44 H44B 109.5 . . ?
H44A C44 H44B 109.5 . . ?
C41 C44 H44C 109.5 . . ?
H44A C44 H44C 109.5 . . ?
H44B C44 H44C 109.5 . . ?

loop_
_geom_bond_atom_site_label_1
_geom_bond_atom_site_label_2
_geom_bond_distance
_geom_bond_site_symmetry_2
_geom_bond_publ_flag
P1 N1 1.662(2) . ?
P1 C13 1.868(3) . ?
P1 P2 2.2264(11) . ?
P2 N2 1.627(2) . ?
P2 C25 1.819(3) . ?
P2 C19 1.828(3) . ?
Zn1 N1 1.982(2) . ?
Zn1 C41 1.996(3) . ?
Zn1 N2 2.012(2) . ?
N1 C1 1.444(4) . ?
N2 C29 1.448(4) . ?
C1 C2 1.411(4) . ?
C1 C6 1.420(4) . ?
C2 C3 1.408(5) . ?
C2 C10 1.523(5) . ?
C3 C4 1.381(5) . ?
C3 H3 0.9500 . ?
C4 C5 1.367(5) . ?
C4 H4 0.9500 . ?
C5 C6 1.400(5) . ?
C5 H5 0.9500 . ?
C6 C7 1.517(5) . ?
C7 C9 1.522(5) . ?
C7 C8 1.525(5) . ?
C7 H7 1.0000 . ?
C8 H8A 0.9800 . ?
C8 H8B 0.9800 . ?
C8 H8C 0.9800 . ?
C9 H9A 0.9800 . ?
C9 H9B 0.9800 . ?
C9 H9C 0.9800 . ?
C10 C12 1.529(5) . ?
C10 C11 1.538(5) . ?
C10 H10 1.0000 . ?
C11 H11A 0.9800 . ?
C11 H11B 0.9800 . ?
C11 H11C 0.9800 . ?
C12 H12A 0.9800 . ?
C12 H12B 0.9800 . ?
C12 H12C 0.9800 . ?
C13 C18 1.398(4) . ?
C13 C14 1.400(4) . ?
C14 C15 1.399(5) . ?
C14 H14 0.9500 . ?
C15 C16 1.376(5) . ?
C15 H15 0.9500 . ?
C16 C17 1.381(5) . ?
C16 H16 0.9500 . ?
C17 C18 1.389(5) . ?
C17 H17 0.9500 . ?
C18 H18 0.9500 . ?
C19 C24 1.385(4) . ?
C19 C20 1.398(4) . ?
C20 C21 1.395(5) . ?
C20 H20 0.9500 . ?
C21 C22 1.376(5) . ?
C21 H21 0.9500 . ?
C22 C23 1.377(5) . ?
C22 H22 0.9500 . ?
C23 C24 1.385(5) . ?
C23 H23 0.9500 . ?
C24 H24 0.9500 . ?
C25 C26 1.538(4) . ?
C25 H25A 0.9900 . ?
C25 H25B 0.9900 . ?
C26 C27 1.524(4) . ?
C26 H26A 0.9900 . ?
C26 H26B 0.9900 . ?
C27 C28 1.519(5) . ?
C27 H27A 0.9900 . ?
C27 H27B 0.9900 . ?
C28 H28A 0.9800 . ?
C28 H28B 0.9800 . ?
C28 H28C 0.9800 . ?
C29 C30 1.414(5) . ?
C29 C34 1.415(5) . ?
C30 C31 1.398(5) . ?
C30 C35 1.520(5) . ?
C31 C32 1.385(6) . ?
C31 H31 0.9500 . ?
C32 C33 1.378(6) . ?
C32 H32 0.9500 . ?
C33 C34 1.393(5) . ?
C33 H33 0.9500 . ?
C34 C38 1.520(5) . ?
C35 C36 1.540(5) . ?
C35 C37 1.541(5) . ?
C35 H35 1.0000 . ?
C36 H36A 0.9800 . ?
C36 H36B 0.9800 . ?
C36 H36C 0.9800 . ?
C37 H37A 0.9800 . ?
C37 H37B 0.9800 . ?
C37 H37C 0.9800 . ?
C38 C40 1.529(5) . ?
C38 C39 1.536(5) . ?
C38 H38 1.0000 . ?
C39 H39A 0.9800 . ?
C39 H39B 0.9800 . ?
C39 H39C 0.9800 . ?
C40 H40A 0.9800 . ?
C40 H40B 0.9800 . ?
C40 H40C 0.9800 . ?
C41 C44 1.526(4) . ?
C41 C42 1.543(5) . ?
C41 C43 1.548(5) . ?
C42 H42A 0.9800 . ?
C42 H42B 0.9800 . ?
C42 H42C 0.9800 . ?
C43 H43A 0.9800 . ?
C43 H43B 0.9800 . ?
C43 H43C 0.9800 . ?
C44 H44A 0.9800 . ?
C44 H44B 0.9800 . ?
C44 H44C 0.9800 . ?
